data_7047936
loop_
_publ_author_name
'Kang, Da-Wei'
'Han, Xue'
'Ma, Xin-Jun'
'Liu, Ying-Ying'
'Ma, Jian-Fang'

_publ_section_title
;
 Two cyclotriveratrylene metal-organic frameworks as effective catalysts
 for Knoevenagel condensation and CO<sub>2</sub> cycloaddition with
 epoxides.
;
_journal_issue 45
_journal_name_full 'Dalton transactions (Cambridge, England : 2003)'
_journal_page_first 16197
_journal_page_last 16204
_journal_paper_doi 10.1039/c8dt03215g
_journal_volume 47
_journal_year 2018
_chemical_formula_moiety 'C81 H78 Cd3 N12 O18'
_chemical_formula_sum 'C81 H78 Cd3 N12 O18'
_chemical_formula_weight 1844.75
_space_group_crystal_system hexagonal
_space_group_IT_number 190
_space_group_name_Hall 'P -6c -2c'
_space_group_name_H-M_alt 'P -6 2 c'
_symmetry_space_group_name_Hall 'P -6c -2c'
_symmetry_space_group_name_H-M 'P -6 2 c'
_atom_sites_solution_hydrogens geom
_audit_creation_method SHELXL-2014/7
_audit_update_record
;
2018-01-22 deposited with the CCDC.
2018-10-16 downloaded from the CCDC.
;
_cell_angle_alpha 90
_cell_angle_beta 90
_cell_angle_gamma 120
_cell_formula_units_Z 4
_cell_length_a 18.1130(5)
_cell_length_b 18.1130(5)
_cell_length_c 39.2720(15)
_cell_measurement_reflns_used 10140
_cell_measurement_temperature 293(2)
_cell_measurement_theta_max 29.2050
_cell_measurement_theta_min 2.8945
_cell_volume 11158.2(6)
_computing_cell_refinement CrysAlis
_computing_data_collection 10.2375
_computing_data_reduction CrysAlis
_computing_structure_refinement 'SHELXL-2014/7 (Sheldrick, 2014)'
_computing_structure_solution 'SHELXL-2014/7 (Sheldrick, 2014)'
_diffrn_ambient_temperature 293(2)
_diffrn_measured_fraction_theta_full 0.986
_diffrn_measured_fraction_theta_max 0.986
_diffrn_measurement_device_type 'Xcalibur, Ruby, Gemini ultra'
_diffrn_radiation_type MoK\a
_diffrn_radiation_wavelength 0.71069
_diffrn_reflns_av_R_equivalents 0.0543
_diffrn_reflns_av_unetI/netI 0.0381
_diffrn_reflns_Laue_measured_fraction_full 0.986
_diffrn_reflns_Laue_measured_fraction_max 0.986
_diffrn_reflns_limit_h_max 21
_diffrn_reflns_limit_h_min -21
_diffrn_reflns_limit_k_max 21
_diffrn_reflns_limit_k_min -17
_diffrn_reflns_limit_l_max 43
_diffrn_reflns_limit_l_min -47
_diffrn_reflns_number 42386
_diffrn_reflns_point_group_measured_fraction_full 0.991
_diffrn_reflns_point_group_measured_fraction_max 0.991
_diffrn_reflns_theta_full 25.000
_diffrn_reflns_theta_max 25.349
_diffrn_reflns_theta_min 2.900
_diffrn_source 'Enhance (Mo) X-ray Source'
_exptl_absorpt_coefficient_mu 0.622
_exptl_absorpt_correction_T_max 1.00000
_exptl_absorpt_correction_T_min 0.95089
_exptl_absorpt_correction_type multi-scan
_exptl_crystal_colour colorless
_exptl_crystal_density_diffrn 1.098
_exptl_crystal_description block
_exptl_crystal_F_000 3744
_exptl_crystal_size_max 0.23
_exptl_crystal_size_mid 0.25
_exptl_crystal_size_min 0.17
_refine_diff_density_max 0.598
_refine_diff_density_min -0.610
_refine_diff_density_rms 0.086
_refine_ls_abs_structure_details
;
 Refined as an inversion twin.
;
_refine_ls_abs_structure_Flack 1.06(8)
_refine_ls_extinction_method none
_refine_ls_goodness_of_fit_ref 1.093
_refine_ls_hydrogen_treatment constr
_refine_ls_matrix_type full
_refine_ls_number_parameters 348
_refine_ls_number_reflns 6851
_refine_ls_number_restraints 0
_refine_ls_restrained_S_all 1.093
_refine_ls_R_factor_all 0.0954
_refine_ls_R_factor_gt 0.0687
_refine_ls_shift/su_max 0.000
_refine_ls_shift/su_mean 0.000
_refine_ls_structure_factor_coef Fsqd
_refine_ls_weighting_details 'w=1/[\s^2^(Fo^2^)+(0.0942P)^2^+13.1454P] where P=(Fo^2^+2Fc^2^)/3'
_refine_ls_weighting_scheme calc
_refine_ls_wR_factor_gt 0.1809
_refine_ls_wR_factor_ref 0.2037
_reflns_Friedel_coverage 0.823
_reflns_Friedel_fraction_full 0.996
_reflns_Friedel_fraction_max 0.996
_reflns_number_gt 4906
_reflns_number_total 6851
_reflns_threshold_expression 'I > 2\s(I)'
_cod_data_source_file c8dt03215g2.cif
_cod_data_source_block 1a
_cod_depositor_comments 'Adding full bibliography for 7047934--7047936.cif.'
_cod_original_cell_volume 11158.2(7)
_cod_database_code 7047936
_shelx_shelxl_version_number 2014/7
_shelx_space_group_comment
;
The symmetry employed for this shelxl refinement is uniquely defined
by the following loop, which should always be used as a source of
symmetry information in preference to the above space-group names.
They are only intended as comments.
;

loop_
_space_group_symop_operation_xyz
'x, y, z'
'-y, x-y, z'
'-x+y, -x, z'
'x-y, -y, -z'
'-x, -x+y, -z'
'y, x, -z'
'y, x, z+1/2'
'-x, -x+y, z+1/2'
'x-y, -y, z+1/2'
'x, y, -z+1/2'
'-x+y, -x, -z+1/2'
'-y, x-y, -z+1/2'

loop_
_atom_site_label
_atom_site_type_symbol
_atom_site_fract_x
_atom_site_fract_y
_atom_site_fract_z
_atom_site_U_iso_or_equiv
_atom_site_adp_type
_atom_site_occupancy
_atom_site_site_symmetry_order
_atom_site_calc_flag
_atom_site_refinement_flags_posn
_atom_site_refinement_flags_adp
_atom_site_refinement_flags_occupancy
Cd1 Cd 0.11451(5) -0.22229(5) 0.12033(2) 0.0658(3) Uani 1 1 d . . .
C1 C 0.2949(10) -0.2111(10) 0.0994(5) 0.113(5) Uani 1 1 d . . .
H1 H 0.2718 -0.2471 0.0807 0.135 Uiso 1 1 calc R U .
C2 C 0.3769(11) -0.1692(10) 0.1080(4) 0.108(5) Uani 1 1 d . . .
H2 H 0.4215 -0.1681 0.0958 0.129 Uiso 1 1 calc R U .
C3 C 0.3072(8) -0.1407(9) 0.1451(3) 0.090(4) Uani 1 1 d . . .
H3 H 0.2942 -0.1167 0.1634 0.108 Uiso 1 1 calc R U .
C4 C 0.4613(8) -0.0641(10) 0.1550(4) 0.095(4) Uani 1 1 d . . .
H4A H 0.4958 -0.0895 0.1608 0.114 Uiso 1 1 calc R U .
H4B H 0.4472 -0.0456 0.1759 0.114 Uiso 1 1 calc R U .
C5 C 0.5124(8) 0.0126(8) 0.1321(4) 0.083(4) Uani 1 1 d . . .
H5A H 0.5661 0.0529 0.1426 0.100 Uiso 1 1 calc R U .
H5B H 0.5239 -0.0048 0.1103 0.100 Uiso 1 1 calc R U .
C6 C 0.4878(7) 0.1165(7) 0.1051(3) 0.067(3) Uani 1 1 d . . .
C7 C 0.5560(7) 0.1409(7) 0.0847(3) 0.068(3) Uani 1 1 d . . .
H7 H 0.5845 0.1102 0.0854 0.082 Uiso 1 1 calc R U .
C8 C 0.5854(7) 0.2098(7) 0.0627(3) 0.066(3) Uani 1 1 d . . .
C9 C 0.6640(6) 0.2331(7) 0.0410(3) 0.072(3) Uani 1 1 d . . .
H9A H 0.6625 0.1816 0.0332 0.087 Uiso 1 1 calc R U .
H9B H 0.6639 0.2650 0.0211 0.087 Uiso 1 1 calc R U .
C10 C 0.5419(7) 0.2556(7) 0.0615(3) 0.071(3) Uani 1 1 d . . .
C11 C 0.4697(7) 0.2277(7) 0.0823(3) 0.074(3) Uani 1 1 d . . .
H11 H 0.4390 0.2562 0.0813 0.088 Uiso 1 1 calc R U .
C12 C 0.4433(6) 0.1605(7) 0.1037(3) 0.065(3) Uani 1 1 d . . .
C13 C 0.3227(9) 0.1745(8) 0.1240(4) 0.100(5) Uani 1 1 d . . .
H13A H 0.3572 0.2322 0.1325 0.120 Uiso 1 1 calc R U .
H13B H 0.3054 0.1771 0.1009 0.120 Uiso 1 1 calc R U .
C14 C 0.2480(9) 0.1276(9) 0.1455(5) 0.110(5) Uani 1 1 d . . .
H14A H 0.2187 0.1597 0.1484 0.132 Uiso 1 1 calc R U .
H14B H 0.2646 0.1177 0.1677 0.132 Uiso 1 1 calc R U .
C15 C 0.1487(13) 0.0276(12) 0.0972(7) 0.146(8) Uani 1 1 d . . .
H15 H 0.1458 0.0671 0.0830 0.175 Uiso 1 1 calc R U .
C16 C 0.1137(10) -0.0549(11) 0.0915(4) 0.109(5) Uani 1 1 d . . .
H16 H 0.0823 -0.0832 0.0722 0.131 Uiso 1 1 calc R U .
C17 C 0.1758(8) -0.0328(8) 0.1391(4) 0.086(4) Uani 1 1 d . . .
H17 H 0.1963 -0.0414 0.1595 0.103 Uiso 1 1 calc R U .
C18 C 0.0594(8) -0.2695(8) 0.1858(3) 0.068(3) Uani 1 1 d . . .
C19 C 0.0185(6) -0.3103(6) 0.2192(3) 0.057(2) Uani 1 1 d . . .
C20 C -0.0563(8) -0.3857(9) 0.2199(3) 0.083(3) Uani 1 1 d . . .
H20 H -0.0834 -0.4106 0.1995 0.099 Uiso 1 1 calc R U .
C21 C -0.0922(11) -0.4257(12) 0.2500 0.098(7) Uani 1 2 d S T P
H21 H -0.1406 -0.4796 0.2500 0.117 Uiso 1 2 calc R U P
C22 C 0.0554(8) -0.2724(9) 0.2500 0.056(3) Uani 1 2 d S T P
H22 H 0.1062 -0.2205 0.2500 0.068 Uiso 1 2 calc R U P
C23 C 0.0533(9) -0.3080(9) 0.0611(3) 0.082(4) Uani 1 1 d . . .
C24 C 0.0244(7) -0.3618(8) 0.0285(3) 0.074(3) Uani 1 1 d . . .
C25 C 0.0252(8) -0.4345(9) 0.0282(3) 0.088(3) Uani 1 1 d . . .
H25 H 0.0433 -0.4509 0.0474 0.106 Uiso 1 1 calc R U .
C26 C 0.0000 -0.4858(12) 0.0000 0.111(7) Uani 1 2 d S T P
H26 H 0.0000 -0.5371 0.0000 0.133 Uiso 1 2 calc R U P
C27 C 0.0000 -0.3380(10) 0.0000 0.072(4) Uani 1 2 d S T P
H27 H 0.0000 -0.2867 0.0000 0.086 Uiso 1 2 calc R U P
C28 C 0.612(3) 0.2483(14) 0.1822(8) 0.192(11) Uani 1 1 d . . .
H28A H 0.6019 0.2333 0.2061 0.230 Uiso 1 1 calc R U .
H28B H 0.5772 0.1965 0.1692 0.230 Uiso 1 1 calc R U .
C29 C 0.582(2) 0.306(4) 0.1752(11) 0.229(16) Uani 1 1 d . . .
H29A H 0.5664 0.3007 0.1513 0.274 Uiso 1 1 calc R U .
H29B H 0.5300 0.2878 0.1883 0.274 Uiso 1 1 calc R U .
N1 N 0.2501(7) -0.1925(7) 0.1225(3) 0.083(3) Uani 1 1 d . . .
N2 N 0.3837(6) -0.1273(6) 0.1386(3) 0.076(3) Uani 1 1 d . . .
N3 N 0.1910(7) 0.0447(7) 0.1283(4) 0.090(3) Uani 1 1 d . . .
N4 N 0.1307(7) -0.0926(7) 0.1183(3) 0.083(3) Uani 1 1 d . . .
O1 O 0.4581(5) 0.0494(5) 0.1280(2) 0.081(2) Uani 1 1 d . . .
O2 O 0.3718(6) 0.1301(5) 0.1247(2) 0.081(2) Uani 1 1 d . . .
O3 O 0.1274(5) -0.1999(6) 0.18586(19) 0.102(3) Uani 1 1 d . . .
O4 O 0.0224(5) -0.3064(5) 0.1588(2) 0.074(2) Uani 1 1 d . . .
O5 O 0.0914(7) -0.3261(6) 0.0826(2) 0.099(3) Uani 1 1 d . . .
O6 O 0.0384(7) -0.2486(7) 0.0652(2) 0.103(3) Uani 1 1 d . . .

loop_
_atom_site_aniso_label
_atom_site_aniso_U_11
_atom_site_aniso_U_22
_atom_site_aniso_U_33
_atom_site_aniso_U_23
_atom_site_aniso_U_13
_atom_site_aniso_U_12
Cd1 0.0622(5) 0.0620(5) 0.0678(5) 0.0014(3) 0.0003(3) 0.0270(4)
C1 0.076(10) 0.085(10) 0.148(14) -0.029(9) 0.035(10) 0.018(9)
C2 0.096(12) 0.072(9) 0.140(12) 0.002(9) 0.043(11) 0.031(8)
C3 0.080(8) 0.105(11) 0.084(8) -0.014(7) -0.007(7) 0.047(8)
C4 0.071(8) 0.104(11) 0.121(11) 0.021(9) -0.004(7) 0.051(8)
C5 0.073(8) 0.068(8) 0.121(10) -0.008(8) -0.015(7) 0.045(7)
C6 0.056(6) 0.062(7) 0.086(7) -0.013(6) 0.001(5) 0.033(5)
C7 0.059(6) 0.055(6) 0.099(8) -0.014(6) -0.002(6) 0.035(5)
C8 0.059(6) 0.053(6) 0.084(7) -0.015(6) -0.003(6) 0.027(5)
C9 0.066(7) 0.064(6) 0.085(7) -0.005(6) 0.006(6) 0.031(5)
C10 0.062(7) 0.060(7) 0.095(8) -0.015(6) -0.017(6) 0.033(6)
C11 0.063(7) 0.050(6) 0.113(9) -0.014(6) -0.010(6) 0.032(6)
C12 0.040(5) 0.051(6) 0.100(8) -0.019(6) 0.002(5) 0.020(5)
C13 0.083(10) 0.054(6) 0.161(14) -0.015(7) 0.023(9) 0.032(7)
C14 0.075(9) 0.077(9) 0.182(15) -0.023(10) 0.026(9) 0.042(8)
C15 0.138(16) 0.103(14) 0.23(2) 0.012(14) -0.043(16) 0.087(13)
C16 0.112(11) 0.090(10) 0.129(12) -0.012(10) -0.028(10) 0.054(9)
C17 0.082(8) 0.072(8) 0.106(9) -0.020(7) -0.021(7) 0.041(7)
C18 0.072(7) 0.071(7) 0.067(6) 0.000(5) -0.004(5) 0.040(6)
C19 0.049(5) 0.056(6) 0.066(6) 0.002(5) 0.006(4) 0.026(5)
C20 0.061(7) 0.095(9) 0.073(7) -0.015(7) -0.013(6) 0.024(6)
C21 0.059(10) 0.085(13) 0.087(12) 0.000 0.000 -0.011(9)
C22 0.044(7) 0.054(8) 0.065(8) 0.000 0.000 0.020(6)
C23 0.081(9) 0.076(8) 0.070(7) 0.004(6) 0.016(7) 0.024(7)
C24 0.071(7) 0.069(7) 0.072(7) 0.003(5) 0.000(6) 0.028(6)
C25 0.093(9) 0.094(10) 0.079(7) 0.009(7) -0.004(6) 0.048(8)
C26 0.17(2) 0.106(10) 0.078(11) -0.016(7) -0.033(14) 0.086(12)
C27 0.061(9) 0.080(8) 0.068(9) 0.001(4) 0.003(8) 0.030(5)
C28 0.19(3) 0.090(16) 0.24(3) -0.014(16) -0.01(3) 0.03(2)
C29 0.14(2) 0.23(3) 0.35(4) -0.09(4) -0.08(3) 0.12(3)
N1 0.069(6) 0.077(7) 0.093(7) -0.006(6) 0.004(5) 0.030(6)
N2 0.060(6) 0.066(6) 0.102(7) 0.012(6) 0.015(5) 0.032(5)
N3 0.067(7) 0.059(6) 0.156(11) 0.002(7) 0.008(7) 0.040(5)
N4 0.080(7) 0.056(6) 0.103(8) 0.007(6) -0.002(6) 0.028(6)
O1 0.065(5) 0.065(5) 0.116(7) 0.002(5) 0.016(4) 0.035(4)
O2 0.061(5) 0.056(5) 0.132(7) -0.003(4) 0.014(5) 0.034(4)
O3 0.081(6) 0.096(6) 0.064(4) 0.008(4) 0.009(4) -0.004(6)
O4 0.067(5) 0.079(5) 0.064(4) -0.009(4) -0.010(4) 0.027(4)
O5 0.128(8) 0.096(7) 0.070(5) -0.003(5) -0.027(5) 0.055(6)
O6 0.137(9) 0.092(7) 0.084(6) -0.013(5) -0.020(5) 0.061(6)

loop_
_atom_type_symbol
_atom_type_description
_atom_type_scat_dispersion_real
_atom_type_scat_dispersion_imag
_atom_type_scat_source
C C 0.0033 0.0016 'International Tables Vol C Tables 4.2.6.8 and 6.1.1.4'
H H 0.0000 0.0000 'International Tables Vol C Tables 4.2.6.8 and 6.1.1.4'
N N 0.0061 0.0033 'International Tables Vol C Tables 4.2.6.8 and 6.1.1.4'
O O 0.0106 0.0060 'International Tables Vol C Tables 4.2.6.8 and 6.1.1.4'
Cd Cd -0.8075 1.2024 'International Tables Vol C Tables 4.2.6.8 and 6.1.1.4'

loop_
_geom_angle_atom_site_label_1
_geom_angle_atom_site_label_2
_geom_angle_atom_site_label_3
_geom_angle
_geom_angle_site_symmetry_1
_geom_angle_site_symmetry_3
O4 Cd1 N4 114.2(4) . .
O4 Cd1 N1 120.1(3) . .
N4 Cd1 N1 101.4(5) . .
O4 Cd1 O5 96.5(3) . .
N4 Cd1 O5 136.8(4) . .
N1 Cd1 O5 87.1(4) . .
O4 Cd1 O6 108.1(3) . .
N4 Cd1 O6 86.5(4) . .
N1 Cd1 O6 121.1(4) . .
O5 Cd1 O6 54.2(3) . .
O4 Cd1 O3 53.6(3) . .
N4 Cd1 O3 85.2(4) . .
N1 Cd1 O3 85.6(3) . .
O5 Cd1 O3 138.0(3) . .
O6 Cd1 O3 153.2(3) . .
O4 Cd1 C23 104.0(3) . .
N4 Cd1 C23 112.1(4) . .
N1 Cd1 C23 104.9(4) . .
O5 Cd1 C23 26.9(4) . .
O6 Cd1 C23 27.3(4) . .
O3 Cd1 C23 156.9(3) . .
O4 Cd1 C18 26.7(3) . .
N4 Cd1 C18 101.4(4) . .
N1 Cd1 C18 103.0(4) . .
O5 Cd1 C18 117.9(3) . .
O6 Cd1 C18 132.8(4) . .
O3 Cd1 C18 26.9(3) . .
C23 Cd1 C18 130.4(4) . .
C2 C1 N1 108.8(13) . .
C2 C1 H1 125.6 . .
N1 C1 H1 125.6 . .
C1 C2 N2 107.4(13) . .
C1 C2 H2 126.3 . .
N2 C2 H2 126.3 . .
N2 C3 N1 112.3(12) . .
N2 C3 H3 123.8 . .
N1 C3 H3 123.8 . .
N2 C4 C5 111.5(10) . .
N2 C4 H4A 109.3 . .
C5 C4 H4A 109.3 . .
N2 C4 H4B 109.3 . .
C5 C4 H4B 109.3 . .
H4A C4 H4B 108.0 . .
O1 C5 C4 104.1(10) . .
O1 C5 H5A 110.9 . .
C4 C5 H5A 110.9 . .
O1 C5 H5B 110.9 . .
C4 C5 H5B 110.9 . .
H5A C5 H5B 109.0 . .
C7 C6 O1 124.4(10) . .
C7 C6 C12 119.0(11) . .
O1 C6 C12 116.6(10) . .
C6 C7 C8 122.9(10) . .
C6 C7 H7 118.6 . .
C8 C7 H7 118.6 . .
C7 C8 C10 118.5(10) . .
C7 C8 C9 118.9(10) . .
C10 C8 C9 122.6(11) . .
C10 C9 C8 110.2(9) 2_655 .
C10 C9 H9A 109.6 2_655 .
C8 C9 H9A 109.6 . .
C10 C9 H9B 109.6 2_655 .
C8 C9 H9B 109.6 . .
H9A C9 H9B 108.1 . .
C8 C10 C11 117.8(11) . .
C8 C10 C9 125.3(11) . 3_665
C11 C10 C9 116.9(10) . 3_665
C12 C11 C10 122.0(10) . .
C12 C11 H11 119.0 . .
C10 C11 H11 119.0 . .
C11 C12 C6 119.8(10) . .
C11 C12 O2 124.2(10) . .
C6 C12 O2 116.1(10) . .
C14 C13 O2 108.1(12) . .
C14 C13 H13A 110.1 . .
O2 C13 H13A 110.1 . .
C14 C13 H13B 110.1 . .
O2 C13 H13B 110.1 . .
H13A C13 H13B 108.4 . .
C13 C14 N3 107.5(12) . .
C13 C14 H14A 110.2 . .
N3 C14 H14A 110.2 . .
C13 C14 H14B 110.2 . .
N3 C14 H14B 110.2 . .
H14A C14 H14B 108.5 . .
C16 C15 N3 107.5(15) . .
C16 C15 H15 126.3 . .
N3 C15 H15 126.3 . .
C15 C16 N4 109.5(15) . .
C15 C16 H16 125.3 . .
N4 C16 H16 125.3 . .
N4 C17 N3 113.2(13) . .
N4 C17 H17 123.4 . .
N3 C17 H17 123.4 . .
O3 C18 O4 122.4(10) . .
O3 C18 C19 119.2(10) . .
O4 C18 C19 118.3(11) . .
O3 C18 Cd1 70.4(6) . .
O4 C18 Cd1 52.2(6) . .
C19 C18 Cd1 170.1(8) . .
C20 C19 C22 118.2(10) . .
C20 C19 C18 120.5(10) . .
C22 C19 C18 121.3(10) . .
C19 C20 C21 121.2(11) . .
C19 C20 H20 119.4 . .
C21 C20 H20 119.4 . .
C20 C21 C20 119.4(16) 10 .
C20 C21 H21 120.3 10 .
C20 C21 H21 120.3 . .
C19 C22 C19 121.4(13) 10 .
C19 C22 H22 119.3 10 .
C19 C22 H22 119.3 . .
O5 C23 O6 122.2(13) . .
O5 C23 C24 117.4(13) . .
O6 C23 C24 120.3(13) . .
O5 C23 Cd1 56.0(7) . .
O6 C23 Cd1 66.2(7) . .
C24 C23 Cd1 173.3(11) . .
C25 C24 C27 118.4(12) . .
C25 C24 C23 118.1(11) . .
C27 C24 C23 123.4(12) . .
C24 C25 C26 121.2(13) . .
C24 C25 H25 119.4 . .
C26 C25 H25 119.4 . .
C25 C26 C25 118.4(19) 5 .
C25 C26 H26 120.8 5 .
C25 C26 H26 120.8 . .
C24 C27 C24 122.3(17) 5 .
C24 C27 H27 118.8 5 .
C24 C27 H27 118.8 . .
C29 C28 C29 117(4) 2_655 .
C29 C28 H28A 108.1 2_655 .
C29 C28 H28A 108.1 . .
C29 C28 H28B 108.1 2_655 .
C29 C28 H28B 108.1 . .
H28A C28 H28B 107.3 . .
C28 C29 C28 116(3) 3_665 .
C28 C29 H29A 108.4 3_665 .
C28 C29 H29A 108.4 . .
C28 C29 H29B 108.4 3_665 .
C28 C29 H29B 108.4 . .
H29A C29 H29B 107.4 . .
C3 N1 C1 105.6(12) . .
C3 N1 Cd1 124.6(9) . .
C1 N1 Cd1 129.1(10) . .
C3 N2 C2 105.6(12) . .
C3 N2 C4 125.6(11) . .
C2 N2 C4 126.9(11) . .
C17 N3 C15 103.8(12) . .
C17 N3 C14 125.5(14) . .
C15 N3 C14 130.4(14) . .
C17 N4 C16 106.1(12) . .
C17 N4 Cd1 124.6(10) . .
C16 N4 Cd1 127.6(10) . .
C6 O1 C5 114.8(9) . .
C12 O2 C13 118.1(10) . .
C18 O3 Cd1 82.7(6) . .
C18 O4 Cd1 101.1(7) . .
C23 O5 Cd1 97.1(9) . .
C23 O6 Cd1 86.5(8) . .

loop_
_geom_bond_atom_site_label_1
_geom_bond_atom_site_label_2
_geom_bond_distance
_geom_bond_site_symmetry_2
Cd1 O4 2.201(8) .
Cd1 N4 2.219(11) .
Cd1 N1 2.238(12) .
Cd1 O5 2.262(9) .
Cd1 O6 2.483(9) .
Cd1 O3 2.597(7) .
Cd1 C23 2.707(14) .
Cd1 C18 2.735(11) .
C1 C2 1.33(2) .
C1 N1 1.366(18) .
C1 H1 0.9300 .
C2 N2 1.395(19) .
C2 H2 0.9300 .
C3 N2 1.307(16) .
C3 N1 1.329(15) .
C3 H3 0.9300 .
C4 N2 1.446(17) .
C4 C5 1.520(18) .
C4 H4A 0.9700 .
C4 H4B 0.9700 .
C5 O1 1.447(14) .
C5 H5A 0.9700 .
C5 H5B 0.9700 .
C6 C7 1.349(16) .
C6 O1 1.385(14) .
C6 C12 1.389(15) .
C7 C8 1.386(15) .
C7 H7 0.9300 .
C8 C10 1.401(15) .
C8 C9 1.527(15) .
C9 C10 1.516(15) 2_655
C9 H9A 0.9700 .
C9 H9B 0.9700 .
C10 C11 1.404(16) .
C10 C9 1.516(15) 3_665
C11 C12 1.354(16) .
C11 H11 0.9300 .
C12 O2 1.398(13) .
C13 C14 1.453(18) .
C13 O2 1.467(16) .
C13 H13A 0.9700 .
C13 H13B 0.9700 .
C14 N3 1.491(18) .
C14 H14A 0.9700 .
C14 H14B 0.9700 .
C15 C16 1.32(2) .
C15 N3 1.39(2) .
C15 H15 0.9300 .
C16 N4 1.373(18) .
C16 H16 0.9300 .
C17 N4 1.272(15) .
C17 N3 1.356(17) .
C17 H17 0.9300 .
C18 O3 1.247(14) .
C18 O4 1.253(13) .
C18 C19 1.508(15) .
C19 C20 1.361(17) .
C19 C22 1.385(12) .
C20 C21 1.370(16) .
C20 H20 0.9300 .
C21 C20 1.370(16) 10
C21 H21 0.9300 .
C22 C19 1.385(12) 10
C22 H22 0.9300 .
C23 O5 1.236(16) .
C23 O6 1.243(17) .
C23 C24 1.533(18) .
C24 C25 1.324(17) .
C24 C27 1.351(14) .
C25 C26 1.368(16) .
C25 H25 0.9300 .
C26 C25 1.368(16) 5
C26 H26 0.9300 .
C27 C24 1.351(14) 5
C27 H27 0.9300 .
C28 C29 1.35(4) 2_655
C28 C29 1.42(3) .
C28 H28A 0.9700 .
C28 H28B 0.9700 .
C29 C28 1.35(4) 3_665
C29 H29A 0.9700 .
C29 H29B 0.9700 .

loop_
_geom_torsion_atom_site_label_1
_geom_torsion_atom_site_label_2
_geom_torsion_atom_site_label_3
_geom_torsion_atom_site_label_4
_geom_torsion
_geom_torsion_site_symmetry_1
_geom_torsion_site_symmetry_4
N1 C1 C2 N2 3.9(18) . .
N2 C4 C5 O1 64.4(14) . .
O1 C6 C7 C8 -178.3(10) . .
C12 C6 C7 C8 1.7(17) . .
C6 C7 C8 C10 -0.5(17) . .
C6 C7 C8 C9 179.1(10) . .
C7 C8 C9 C10 -82.2(12) . 2_655
C10 C8 C9 C10 97.4(13) . 2_655
C7 C8 C10 C11 -1.3(16) . .
C9 C8 C10 C11 179.1(10) . .
C7 C8 C10 C9 175.3(10) . 3_665
C9 C8 C10 C9 -4.3(16) . 3_665
C8 C10 C11 C12 2.0(16) . .
C9 C10 C11 C12 -174.9(10) 3_665 .
C10 C11 C12 C6 -0.8(17) . .
C10 C11 C12 O2 -179.8(10) . .
C7 C6 C12 C11 -1.1(17) . .
O1 C6 C12 C11 178.9(10) . .
C7 C6 C12 O2 178.0(10) . .
O1 C6 C12 O2 -2.0(15) . .
O2 C13 C14 N3 -68.5(16) . .
N3 C15 C16 N4 1(2) . .
O3 C18 C19 C20 179.4(12) . .
O4 C18 C19 C20 0.6(16) . .
O3 C18 C19 C22 -0.6(16) . .
O4 C18 C19 C22 -179.4(11) . .
C22 C19 C20 C21 -3(2) . .
C18 C19 C20 C21 176.8(14) . .
C19 C20 C21 C20 6(3) . 10
C20 C19 C22 C19 1(2) . 10
C18 C19 C22 C19 -179.3(8) . 10
O5 C23 C24 C25 14.0(17) . .
O6 C23 C24 C25 -166.1(12) . .
O5 C23 C24 C27 -164.5(10) . .
O6 C23 C24 C27 15.5(18) . .
C27 C24 C25 C26 -1.7(17) . .
C23 C24 C25 C26 179.8(9) . .
C24 C25 C26 C25 0.9(9) . 5
C25 C24 C27 C24 0.9(8) . 5
C23 C24 C27 C24 179.3(13) . 5
C29 C28 C29 C28 -38(7) 2_655 3_665
N2 C3 N1 C1 -1.9(16) . .
N2 C3 N1 Cd1 -173.3(8) . .
C2 C1 N1 C3 -1.4(18) . .
C2 C1 N1 Cd1 169.5(10) . .
N1 C3 N2 C2 4.3(15) . .
N1 C3 N2 C4 169.6(12) . .
C1 C2 N2 C3 -5.0(16) . .
C1 C2 N2 C4 -170.0(13) . .
C5 C4 N2 C3 -103.4(15) . .
C5 C4 N2 C2 58.8(18) . .
N4 C17 N3 C15 0.2(17) . .
N4 C17 N3 C14 -174.2(12) . .
C16 C15 N3 C17 -1(2) . .
C16 C15 N3 C14 173.3(14) . .
C13 C14 N3 C17 109.5(17) . .
C13 C14 N3 C15 -63(2) . .
N3 C17 N4 C16 0.3(16) . .
N3 C17 N4 Cd1 166.1(8) . .
C15 C16 N4 C17 -0.8(19) . .
C15 C16 N4 Cd1 -166.0(13) . .
C7 C6 O1 C5 7.8(17) . .
C12 C6 O1 C5 -172.1(10) . .
C4 C5 O1 C6 -174.0(10) . .
C11 C12 O2 C13 -0.8(17) . .
C6 C12 O2 C13 -179.9(11) . .
C14 C13 O2 C12 175.1(11) . .
O4 C18 O3 Cd1 -3.8(11) . .
C19 C18 O3 Cd1 177.5(9) . .
O3 C18 O4 Cd1 4.5(13) . .
C19 C18 O4 Cd1 -176.7(8) . .
O6 C23 O5 Cd1 -1.2(14) . .
C24 C23 O5 Cd1 178.7(9) . .
O5 C23 O6 Cd1 1.1(13) . .
C24 C23 O6 Cd1 -178.8(10) . .
